data_4031132
loop_
_publ_author_name
'Chandra Mohan, Darapaneni'
'Ravi, Chitrakar'
'Pappula, Venkatanarayana'
'Adimurthy, Subbarayappa'

_publ_section_title
;
 Synthesis of Indolizines through Oxidative Linkage of C-C and C-N Bonds
 from 2-Pyridylacetates.
;
_journal_issue 13
_journal_name_full 'The Journal of organic chemistry'
_journal_page_first 6846
_journal_page_last 6855
_journal_paper_doi 10.1021/acs.joc.5b00477
_journal_volume 80
_journal_year 2015
_chemical_formula_sum 'C16 H12 Cl N O2'
_chemical_formula_weight 285.72
_chemical_name_systematic
; 
 ? 
;
_space_group_IT_number 14
_symmetry_cell_setting monoclinic
_symmetry_space_group_name_Hall '-P 2yn'
_symmetry_space_group_name_H-M 'P 1 21/n 1'
_atom_sites_solution_hydrogens geom
_atom_sites_solution_primary direct
_atom_sites_solution_secondary difmap
_audit_creation_method SHELXL-97
_cell_angle_alpha 90.00
_cell_angle_beta 91.590(2)
_cell_angle_gamma 90.00
_cell_formula_units_Z 8
_cell_length_a 7.6350(8)
_cell_length_b 15.3201(15)
_cell_length_c 23.135(2)
_cell_measurement_temperature 150(2)
_cell_volume 2705.0(5)
_computing_cell_refinement 'BRUKER SMART'
_computing_data_collection 'BRUKER SMART'
_computing_data_reduction 'BRUKER SAINT'
_computing_molecular_graphics ORTEP
_computing_structure_refinement 'SHELXL-97 (Sheldrick, 1997)'
_computing_structure_solution 'SHELXS-97 (Sheldrick, 1990)'
_diffrn_ambient_temperature 150(2)
_diffrn_measured_fraction_theta_full 0.999
_diffrn_measured_fraction_theta_max 0.999
_diffrn_measurement_device_type 'BRUKER SMART APEX CCD DIFFRACTOMETER'
_diffrn_measurement_method 'OMEGA-PHI SCAN'
_diffrn_radiation_monochromator graphite
_diffrn_radiation_source 'fine-focus sealed tube'
_diffrn_radiation_type MoK\a
_diffrn_radiation_wavelength 0.71073
_diffrn_reflns_av_R_equivalents 0.0565
_diffrn_reflns_av_sigmaI/netI 0.0645
_diffrn_reflns_limit_h_max 9
_diffrn_reflns_limit_h_min -9
_diffrn_reflns_limit_k_max 18
_diffrn_reflns_limit_k_min -15
_diffrn_reflns_limit_l_max 27
_diffrn_reflns_limit_l_min -26
_diffrn_reflns_number 13416
_diffrn_reflns_theta_full 25.00
_diffrn_reflns_theta_max 25.00
_diffrn_reflns_theta_min 1.59
_exptl_absorpt_coefficient_mu 0.282
_exptl_absorpt_correction_T_max 0.9888
_exptl_absorpt_correction_T_min 0.9379
_exptl_absorpt_correction_type multi-scan
_exptl_absorpt_process_details 'BRUKER SADABS'
_exptl_crystal_colour COLOURLESS
_exptl_crystal_density_diffrn 1.403
_exptl_crystal_density_method 'not measured'
_exptl_crystal_description PLATES
_exptl_crystal_F_000 1184
_exptl_crystal_size_max 0.23
_exptl_crystal_size_mid 0.12
_exptl_crystal_size_min 0.04
_refine_diff_density_max 0.398
_refine_diff_density_min -0.362
_refine_diff_density_rms 0.079
_refine_ls_extinction_method none
_refine_ls_goodness_of_fit_ref 1.222
_refine_ls_hydrogen_treatment mixed
_refine_ls_matrix_type full
_refine_ls_number_parameters 363
_refine_ls_number_reflns 4754
_refine_ls_number_restraints 0
_refine_ls_restrained_S_all 1.222
_refine_ls_R_factor_all 0.1086
_refine_ls_R_factor_gt 0.0830
_refine_ls_shift/su_max 0.000
_refine_ls_shift/su_mean 0.000
_refine_ls_structure_factor_coef Fsqd
_refine_ls_weighting_details 'calc w=1/[\s^2^(Fo^2^)+(0.0632P)^2^+1.1669P] where P=(Fo^2^+2Fc^2^)/3'
_refine_ls_weighting_scheme calc
_refine_ls_wR_factor_gt 0.1599
_refine_ls_wR_factor_ref 0.1696
_reflns_number_gt 3687
_reflns_number_total 4754
_reflns_threshold_expression >2sigma(I)
_cod_data_source_file jo5b00477_si_001.cif
_cod_data_source_block sm285m
_cod_depositor_comments
;
The following automatic conversions were performed:

'_symmetry_cell_setting' value 'MONOCLINIC' changed to 'monoclinic'
according to
/usr/data/users/saulius/crontab/automatic-downloads/rss-feeds/ACS/lib/dictionaries/cif_core.dic
dictionary named 'cif_core.dic' version 2.4.2 from 2011-04-26.

'_exptl_absorpt_correction_type' value 'MULTI-SCAN' changed to
'multi-scan' according to
/usr/data/users/saulius/crontab/automatic-downloads/rss-feeds/ACS/lib/dictionaries/cif_core.dic
dictionary named 'cif_core.dic' version 2.4.2 from 2011-04-26.

Automatic conversion script
Id: cif_fix_values 3271 2015-04-21 07:52:19Z andrius 

 Adding full bibliography for 4031132--4031133.cif.
;
_cod_original_sg_symbol_H-M P21/n
_cod_database_code 4031132

loop_
_symmetry_equiv_pos_as_xyz
'x, y, z'
'-x+1/2, y+1/2, -z+1/2'
'-x, -y, -z'
'x-1/2, -y-1/2, z-1/2'

loop_
_atom_site_label
_atom_site_type_symbol
_atom_site_fract_x
_atom_site_fract_y
_atom_site_fract_z
_atom_site_U_iso_or_equiv
_atom_site_adp_type
_atom_site_occupancy
_atom_site_symmetry_multiplicity
_atom_site_calc_flag
_atom_site_refinement_flags
Cl2 Cl 0.51248(14) 0.37440(7) 0.02074(4) 0.0316(3) Uani 1 1 d .
O3 O 0.2096(3) 0.29319(15) 0.26911(11) 0.0216(6) Uani 1 1 d .
O4 O 0.1158(3) 0.32402(15) 0.35808(11) 0.0232(6) Uani 1 1 d .
N2 N 0.2252(4) 0.58305(18) 0.32512(13) 0.0199(7) Uani 1 1 d .
C26 C 0.2234(5) 0.4400(2) 0.30404(15) 0.0163(8) Uani 1 1 d .
C19 C 0.4379(5) 0.4063(2) 0.08849(16) 0.0206(9) Uani 1 1 d .
C20 C 0.4979(5) 0.3614(2) 0.13687(16) 0.0216(9) Uani 1 1 d .
H20 H 0.5733 0.3142 0.1330 0.026 Uiso 1 1 calc R
C21 C 0.4456(5) 0.3867(2) 0.19094(16) 0.0178(8) Uani 1 1 d .
H21 H 0.4873 0.3568 0.2235 0.021 Uiso 1 1 calc R
C25 C 0.1895(5) 0.5004(2) 0.34796(16) 0.0203(9) Uani 1 1 d .
C18 C 0.3239(5) 0.4755(2) 0.09310(17) 0.0221(9) Uani 1 1 d .
H18 H 0.2833 0.5053 0.0604 0.027 Uiso 1 1 calc R
C22 C 0.3310(4) 0.4567(2) 0.19737(15) 0.0152(8) Uani 1 1 d .
C23 C 0.2794(5) 0.4879(2) 0.25466(15) 0.0171(8) Uani 1 1 d .
C17 C 0.2712(5) 0.4996(2) 0.14749(16) 0.0203(9) Uani 1 1 d .
H17 H 0.1933 0.5458 0.1509 0.024 Uiso 1 1 calc R
C24 C 0.2767(5) 0.5743(2) 0.26882(15) 0.0179(8) Uani 1 1 d .
H24 H 0.3052 0.6201 0.2444 0.022 Uiso 1 1 calc R
C29 C 0.1545(5) 0.6548(3) 0.41134(17) 0.0280(10) Uani 1 1 d .
H29 H 0.1413 0.7058 0.4326 0.034 Uiso 1 1 calc R
C30 C 0.2078(5) 0.6587(2) 0.35603(17) 0.0237(9) Uani 1 1 d .
H30 H 0.2323 0.7123 0.3392 0.028 Uiso 1 1 calc R
C31 C 0.1856(5) 0.3466(2) 0.30652(15) 0.0177(8) Uani 1 1 d .
C27 C 0.1355(5) 0.4979(3) 0.40613(16) 0.0230(9) Uani 1 1 d .
H27 H 0.1111 0.4446 0.4234 0.028 Uiso 1 1 calc R
C28 C 0.1192(5) 0.5731(2) 0.43662(17) 0.0250(9) Uani 1 1 d .
H28 H 0.0842 0.5707 0.4748 0.030 Uiso 1 1 calc R
C32 C 0.0518(5) 0.2358(2) 0.36264(17) 0.0260(10) Uani 1 1 d .
H32A H -0.0244 0.2230 0.3300 0.039 Uiso 1 1 calc R
H32B H -0.0117 0.2297 0.3976 0.039 Uiso 1 1 calc R
H32C H 0.1489 0.1960 0.3633 0.039 Uiso 1 1 calc R
Cl1 Cl 0.98788(18) 0.68681(9) 0.01062(5) 0.0529(4) Uani 1 1 d .
O1 O 0.7005(3) 0.78143(15) 0.25973(11) 0.0215(6) Uani 1 1 d .
N1 N 0.7343(4) 0.49536(19) 0.32283(13) 0.0214(7) Uani 1 1 d .
O2 O 0.6010(3) 0.75204(16) 0.34841(11) 0.0249(6) Uani 1 1 d .
C10 C 0.7235(5) 0.6370(2) 0.29817(15) 0.0186(8) Uani 1 1 d .
C3 C 0.9255(5) 0.6586(3) 0.08011(16) 0.0261(9) Uani 1 1 d .
C16 C 0.5342(5) 0.8396(2) 0.35168(17) 0.0245(9) Uani 1 1 d .
H16A H 0.6299 0.8796 0.3575 0.037 Uiso 1 1 calc R
H16B H 0.4564 0.8440 0.3834 0.037 Uiso 1 1 calc R
H16C H 0.4718 0.8537 0.3163 0.037 Uiso 1 1 calc R
C7 C 0.7800(5) 0.5867(2) 0.24980(16) 0.0192(8) Uani 1 1 d .
C9 C 0.6956(5) 0.5785(2) 0.34373(16) 0.0209(9) Uani 1 1 d .
C2 C 0.9823(5) 0.7092(2) 0.12651(17) 0.0229(9) Uani 1 1 d .
H2 H 1.0512 0.7583 0.1206 0.028 Uiso 1 1 calc R
C1 C 0.9361(5) 0.6862(2) 0.18157(16) 0.0199(9) Uani 1 1 d .
H1 H 0.9779 0.7189 0.2129 0.024 Uiso 1 1 calc R
C8 C 0.7830(5) 0.5007(2) 0.26638(16) 0.0201(9) Uani 1 1 d .
H8 H 0.8131 0.4539 0.2431 0.024 Uiso 1 1 calc R
C14 C 0.7212(5) 0.4211(3) 0.35579(18) 0.0301(10) Uani 1 1 d .
H14 H 0.7423 0.3665 0.3398 0.036 Uiso 1 1 calc R
C6 C 0.8275(5) 0.6147(2) 0.19112(15) 0.0173(8) Uani 1 1 d .
C5 C 0.7713(5) 0.5658(2) 0.14338(16) 0.0224(9) Uani 1 1 d .
H5 H 0.6991 0.5178 0.1489 0.027 Uiso 1 1 calc R
C13 C 0.6777(6) 0.4285(3) 0.41138(19) 0.0340(11) Uani 1 1 d .
H13 H 0.6700 0.3788 0.4343 0.041 Uiso 1 1 calc R
C4 C 0.8202(5) 0.5869(3) 0.08806(17) 0.0288(10) Uani 1 1 d .
H4 H 0.7826 0.5532 0.0567 0.035 Uiso 1 1 calc R
C15 C 0.6781(4) 0.7296(2) 0.29824(16) 0.0155(8) Uani 1 1 d .
C11 C 0.6500(5) 0.5843(3) 0.40226(17) 0.0258(9) Uani 1 1 d .
H11 H 0.6244 0.6384 0.4182 0.031 Uiso 1 1 calc R
C12 C 0.6434(5) 0.5118(3) 0.43535(18) 0.0331(11) Uani 1 1 d .
H12 H 0.6160 0.5166 0.4742 0.040 Uiso 1 1 calc R

loop_
_atom_site_aniso_label
_atom_site_aniso_U_11
_atom_site_aniso_U_22
_atom_site_aniso_U_33
_atom_site_aniso_U_23
_atom_site_aniso_U_13
_atom_site_aniso_U_12
Cl2 0.0403(7) 0.0331(6) 0.0221(5) 0.0006(4) 0.0112(4) 0.0018(5)
O3 0.0241(15) 0.0154(14) 0.0255(15) -0.0005(12) 0.0049(12) -0.0011(11)
O4 0.0299(16) 0.0141(14) 0.0261(15) 0.0039(11) 0.0093(12) -0.0019(11)
N2 0.0202(18) 0.0125(17) 0.0271(18) -0.0017(14) 0.0000(14) -0.0009(13)
C26 0.0134(19) 0.0156(19) 0.020(2) 0.0033(16) -0.0020(15) 0.0022(15)
C19 0.020(2) 0.020(2) 0.022(2) -0.0032(17) 0.0047(16) -0.0047(17)
C20 0.016(2) 0.017(2) 0.032(2) 0.0009(17) 0.0017(17) -0.0028(16)
C21 0.014(2) 0.017(2) 0.022(2) 0.0049(16) 0.0002(15) -0.0028(15)
C25 0.017(2) 0.020(2) 0.025(2) 0.0023(17) -0.0037(16) -0.0019(16)
C18 0.024(2) 0.017(2) 0.025(2) 0.0042(17) -0.0033(17) -0.0052(17)
C22 0.0081(18) 0.0125(19) 0.025(2) 0.0022(16) 0.0044(15) -0.0043(14)
C23 0.0134(19) 0.016(2) 0.022(2) 0.0023(16) 0.0010(15) -0.0011(15)
C17 0.022(2) 0.0117(19) 0.028(2) -0.0008(16) 0.0014(17) -0.0018(16)
C24 0.017(2) 0.017(2) 0.020(2) 0.0055(16) 0.0040(16) 0.0003(16)
C29 0.034(3) 0.021(2) 0.029(2) -0.0096(18) 0.0010(19) 0.0023(18)
C30 0.022(2) 0.012(2) 0.037(2) -0.0007(17) 0.0000(18) -0.0017(16)
C31 0.021(2) 0.015(2) 0.0171(19) 0.0061(16) -0.0029(16) 0.0020(16)
C27 0.026(2) 0.020(2) 0.023(2) 0.0004(17) -0.0009(17) 0.0000(17)
C28 0.027(2) 0.024(2) 0.023(2) -0.0044(18) 0.0018(17) 0.0060(18)
C32 0.031(2) 0.013(2) 0.034(2) 0.0052(17) 0.0051(19) -0.0012(17)
Cl1 0.0607(9) 0.0746(10) 0.0239(6) 0.0053(6) 0.0113(6) -0.0117(7)
O1 0.0260(16) 0.0148(14) 0.0240(15) 0.0021(12) 0.0049(12) 0.0008(11)
N1 0.0198(18) 0.0178(18) 0.0265(18) 0.0040(14) -0.0027(14) -0.0003(14)
O2 0.0296(16) 0.0201(15) 0.0255(15) -0.0036(12) 0.0069(12) 0.0027(12)
C10 0.014(2) 0.020(2) 0.022(2) -0.0011(17) 0.0011(15) -0.0031(16)
C3 0.026(2) 0.032(2) 0.020(2) 0.0072(18) 0.0051(17) 0.0041(19)
C16 0.025(2) 0.018(2) 0.030(2) -0.0081(17) 0.0066(18) 0.0072(17)
C7 0.0110(19) 0.019(2) 0.027(2) -0.0014(16) -0.0012(16) 0.0000(16)
C9 0.017(2) 0.018(2) 0.027(2) -0.0002(17) -0.0017(16) -0.0004(16)
C2 0.016(2) 0.017(2) 0.035(2) 0.0026(18) 0.0069(17) 0.0007(16)
C1 0.018(2) 0.015(2) 0.026(2) -0.0044(16) 0.0017(16) 0.0040(16)
C8 0.023(2) 0.016(2) 0.021(2) -0.0074(16) -0.0002(16) 0.0026(16)
C14 0.030(2) 0.023(2) 0.038(3) 0.0065(19) -0.003(2) 0.0016(18)
C6 0.015(2) 0.014(2) 0.023(2) -0.0022(16) -0.0002(16) 0.0060(15)
C5 0.021(2) 0.016(2) 0.030(2) -0.0040(17) -0.0036(17) 0.0007(16)
C13 0.031(3) 0.029(3) 0.041(3) 0.016(2) -0.002(2) -0.005(2)
C4 0.031(2) 0.031(2) 0.024(2) -0.0074(18) -0.0030(18) 0.005(2)
C15 0.0085(18) 0.017(2) 0.021(2) -0.0066(17) 0.0001(15) -0.0018(15)
C11 0.024(2) 0.027(2) 0.027(2) 0.0031(18) 0.0061(18) 0.0004(18)
C12 0.026(2) 0.046(3) 0.027(2) 0.010(2) 0.0077(19) -0.002(2)

loop_
_atom_type_symbol
_atom_type_description
_atom_type_scat_dispersion_real
_atom_type_scat_dispersion_imag
_atom_type_scat_source
C C 0.0033 0.0016 'International Tables Vol C Tables 4.2.6.8 and 6.1.1.4'
H H 0.0000 0.0000 'International Tables Vol C Tables 4.2.6.8 and 6.1.1.4'
N N 0.0061 0.0033 'International Tables Vol C Tables 4.2.6.8 and 6.1.1.4'
O O 0.0106 0.0060 'International Tables Vol C Tables 4.2.6.8 and 6.1.1.4'
Cl Cl 0.1484 0.1585 'International Tables Vol C Tables 4.2.6.8 and 6.1.1.4'

loop_
_geom_angle_atom_site_label_1
_geom_angle_atom_site_label_2
_geom_angle_atom_site_label_3
_geom_angle
C31 O4 C32 116.3(3)
C30 N2 C24 127.6(3)
C30 N2 C25 123.0(3)
C24 N2 C25 109.4(3)
C25 C26 C23 107.8(3)
C25 C26 C31 125.2(3)
C23 C26 C31 126.6(3)
C18 C19 C20 121.1(3)
C18 C19 Cl2 120.4(3)
C20 C19 Cl2 118.5(3)
C21 C20 C19 119.8(4)
C21 C20 H20 120.1
C19 C20 H20 120.1
C20 C21 C22 120.7(3)
C20 C21 H21 119.6
C22 C21 H21 119.6
N2 C25 C26 106.3(3)
N2 C25 C27 116.5(3)
C26 C25 C27 137.2(3)
C19 C18 C17 118.5(4)
C19 C18 H18 120.8
C17 C18 H18 120.8
C17 C22 C21 117.8(3)
C17 C22 C23 120.2(3)
C21 C22 C23 122.0(3)
C24 C23 C26 107.4(3)
C24 C23 C22 122.5(3)
C26 C23 C22 130.1(3)
C18 C17 C22 122.1(4)
C18 C17 H17 119.0
C22 C17 H17 119.0
C23 C24 N2 109.1(3)
C23 C24 H24 125.4
N2 C24 H24 125.4
C30 C29 C28 119.8(3)
C30 C29 H29 120.1
C28 C29 H29 120.1
C29 C30 N2 119.5(3)
C29 C30 H30 120.3
N2 C30 H30 120.3
O3 C31 O4 121.7(3)
O3 C31 C26 126.9(3)
O4 C31 C26 111.4(3)
C28 C27 C25 120.2(4)
C28 C27 H27 119.9
C25 C27 H27 119.9
C27 C28 C29 121.0(4)
C27 C28 H28 119.5
C29 C28 H28 119.5
O4 C32 H32A 109.5
O4 C32 H32B 109.5
H32A C32 H32B 109.5
O4 C32 H32C 109.5
H32A C32 H32C 109.5
H32B C32 H32C 109.5
C8 N1 C14 127.2(3)
C8 N1 C9 109.9(3)
C14 N1 C9 122.9(3)
C15 O2 C16 116.3(3)
C9 C10 C7 107.3(3)
C9 C10 C15 125.3(3)
C7 C10 C15 126.8(3)
C4 C3 C2 121.0(4)
C4 C3 Cl1 119.8(3)
C2 C3 Cl1 119.3(3)
O2 C16 H16A 109.5
O2 C16 H16B 109.5
H16A C16 H16B 109.5
O2 C16 H16C 109.5
H16A C16 H16C 109.5
H16B C16 H16C 109.5
C8 C7 C10 107.5(3)
C8 C7 C6 122.2(3)
C10 C7 C6 130.3(3)
N1 C9 C10 106.5(3)
N1 C9 C11 116.7(3)
C10 C9 C11 136.6(4)
C1 C2 C3 119.4(4)
C1 C2 H2 120.3
C3 C2 H2 120.3
C2 C1 C6 121.1(3)
C2 C1 H1 119.5
C6 C1 H1 119.5
N1 C8 C7 108.8(3)
N1 C8 H8 125.6
C7 C8 H8 125.6
C13 C14 N1 119.1(4)
C13 C14 H14 120.5
N1 C14 H14 120.5
C5 C6 C1 117.9(3)
C5 C6 C7 119.6(3)
C1 C6 C7 122.4(3)
C4 C5 C6 121.5(4)
C4 C5 H5 119.2
C6 C5 H5 119.2
C14 C13 C12 120.2(4)
C14 C13 H13 119.9
C12 C13 H13 119.9
C3 C4 C5 119.0(4)
C3 C4 H4 120.5
C5 C4 H4 120.5
O1 C15 O2 122.4(3)
O1 C15 C10 126.8(3)
O2 C15 C10 110.8(3)
C12 C11 C9 120.5(4)
C12 C11 H11 119.8
C9 C11 H11 119.8
C11 C12 C13 120.5(4)
C11 C12 H12 119.7
C13 C12 H12 119.7

loop_
_geom_bond_atom_site_label_1
_geom_bond_atom_site_label_2
_geom_bond_distance
Cl2 C19 1.752(4)
O3 C31 1.208(4)
O4 C31 1.364(4)
O4 C32 1.442(4)
N2 C30 1.370(5)
N2 C24 1.378(4)
N2 C25 1.402(4)
C26 C25 1.403(5)
C26 C23 1.433(5)
C26 C31 1.462(5)
C19 C18 1.377(5)
C19 C20 1.381(5)
C20 C21 1.379(5)
C20 H20 0.9300
C21 C22 1.394(5)
C21 H21 0.9300
C25 C27 1.419(5)
C18 C17 1.382(5)
C18 H18 0.9300
C22 C17 1.394(5)
C22 C23 1.473(5)
C23 C24 1.365(5)
C17 H17 0.9300
C24 H24 0.9300
C29 C30 1.355(5)
C29 C28 1.410(5)
C29 H29 0.9300
C30 H30 0.9300
C27 C28 1.358(5)
C27 H27 0.9300
C28 H28 0.9300
C32 H32A 0.9600
C32 H32B 0.9600
C32 H32C 0.9600
Cl1 C3 1.744(4)
O1 C15 1.209(4)
N1 C8 1.370(5)
N1 C14 1.375(5)
N1 C9 1.397(5)
O2 C15 1.360(4)
O2 C16 1.438(4)
C10 C9 1.405(5)
C10 C7 1.435(5)
C10 C15 1.459(5)
C3 C4 1.376(6)
C3 C2 1.384(6)
C16 H16A 0.9600
C16 H16B 0.9600
C16 H16C 0.9600
C7 C8 1.371(5)
C7 C6 1.478(5)
C9 C11 1.410(5)
C2 C1 1.377(5)
C2 H2 0.9300
C1 C6 1.395(5)
C1 H1 0.9300
C8 H8 0.9300
C14 C13 1.342(6)
C14 H14 0.9300
C6 C5 1.393(5)
C5 C4 1.382(5)
C5 H5 0.9300
C13 C12 1.420(6)
C13 H13 0.9300
C4 H4 0.9300
C11 C12 1.350(5)
C11 H11 0.9300
C12 H12 0.9300
